data_4084107
loop_
_publ_author_name
'Hermant, Fabien'
'Urba\'nska, Ewelina'
'Seizilles de Mazancourt, Sarah'
'Maubert, Thomas'
'Nicolas, Emmanuel'
'Six, Yvan'

_publ_section_title
;
 Reductive Alkylation of Thioamides with Grignard Reagents in the
 Presence of Ti(OiPr)4: Insight and Extension
;
_journal_issue 20
_journal_name_full Organometallics
_journal_page_first 5643
_journal_paper_doi 10.1021/om500603v
_journal_volume 33
_journal_year 2014
_chemical_formula_moiety 'C42 H40 N2, C7 H8'
_chemical_formula_sum 'C49 H48 N2'
_chemical_formula_weight 664.89
_chemical_name_common dibenzyl[(1S*,2R*)-2-(dibenzylamino)-1,2-diphenylethyl]amine
_chemical_name_systematic
;
 ?
;
_space_group_crystal_system triclinic
_space_group_IT_number 2
_space_group_name_Hall '-P 1'
_space_group_name_H-M_alt 'P -1'
_symmetry_space_group_name_Hall '-P 1'
_symmetry_space_group_name_H-M 'P -1'
_atom_sites_solution_hydrogens geom
_audit_creation_method SHELXL-2013
_cell_angle_alpha 81.567(1)
_cell_angle_beta 73.508(1)
_cell_angle_gamma 71.667(1)
_cell_formula_units_Z 2
_cell_length_a 11.085(1)
_cell_length_b 13.195(1)
_cell_length_c 14.203(1)
_cell_measurement_reflns_used 3879
_cell_measurement_temperature 150.0(1)
_cell_measurement_theta_max 27.485
_cell_measurement_theta_min 0.998
_cell_volume 1887.1(3)
_computing_cell_refinement 'DENZO (Otwinowski & Minor, 1997) & COLLECT'
_computing_data_collection 'COLLECT (Hooft, R.W.W., 1998)'
_computing_data_reduction 'DENZO & COLLECT'
_computing_molecular_graphics 'PLATON (Spek, 2009)'
_computing_publication_material 'PLATON (Spek, 2009)'
_computing_structure_refinement 'SHELXL-2013 (Sheldrick, 2013)'
_computing_structure_solution 'SIR97 (Altomare et al., 1999)'
_diffrn_ambient_temperature 150.0(1)
_diffrn_measured_fraction_theta_full 0.987
_diffrn_measured_fraction_theta_max 0.975
_diffrn_measurement_device_type KappaCCD
_diffrn_measurement_method 'phi and omega scans'
_diffrn_radiation_type MoK\a
_diffrn_radiation_wavelength 0.71069
_diffrn_reflns_av_R_equivalents 0.0470
_diffrn_reflns_av_unetI/netI 0.0687
_diffrn_reflns_Laue_measured_fraction_full 0.987
_diffrn_reflns_Laue_measured_fraction_max 0.975
_diffrn_reflns_limit_h_max 13
_diffrn_reflns_limit_h_min -14
_diffrn_reflns_limit_k_max 17
_diffrn_reflns_limit_k_min -16
_diffrn_reflns_limit_l_max 12
_diffrn_reflns_limit_l_min -18
_diffrn_reflns_number 14944
_diffrn_reflns_point_group_measured_fraction_full 0.987
_diffrn_reflns_point_group_measured_fraction_max 0.975
_diffrn_reflns_theta_full 25.240
_diffrn_reflns_theta_max 27.490
_diffrn_reflns_theta_min 2.976
_exptl_absorpt_coefficient_mu 0.067
_exptl_absorpt_correction_T_max 0.9960
_exptl_absorpt_correction_T_min 0.9920
_exptl_absorpt_correction_type multi-scan
_exptl_absorpt_process_details 'DENZO/SCALEPACK (Otwinowski & Minor, 1996)'
_exptl_crystal_colour Colorless
_exptl_crystal_density_diffrn 1.170
_exptl_crystal_description Block
_exptl_crystal_F_000 712
_exptl_crystal_size_max 0.120
_exptl_crystal_size_mid 0.080
_exptl_crystal_size_min 0.060
_refine_diff_density_max 0.257
_refine_diff_density_min -0.264
_refine_diff_density_rms 0.055
_refine_ls_extinction_method none
_refine_ls_goodness_of_fit_ref 1.133
_refine_ls_hydrogen_treatment constr
_refine_ls_matrix_type full
_refine_ls_number_parameters 525
_refine_ls_number_reflns 8453
_refine_ls_number_restraints 0
_refine_ls_restrained_S_all 1.133
_refine_ls_R_factor_all 0.1317
_refine_ls_R_factor_gt 0.0855
_refine_ls_shift/su_max 0.000
_refine_ls_shift/su_mean 0.000
_refine_ls_structure_factor_coef Fsqd
_refine_ls_weighting_details 'w=1/[\s^2^(Fo^2^)+2.6739P] where P=(Fo^2^+2Fc^2^)/3'
_refine_ls_weighting_scheme calc
_refine_ls_wR_factor_gt 0.1486
_refine_ls_wR_factor_ref 0.1757
_reflns_Friedel_coverage 0.000
_reflns_number_gt 5736
_reflns_number_total 8453
_reflns_threshold_expression 'I > 2\s(I)'
_cod_data_source_file om500603v_si_003.cif
_cod_data_source_block fh1-150
_cod_database_code 4084107
_shelx_space_group_comment
;
The symmetry employed for this shelxl refinement is uniquely defined
by the following loop, which should always be used as a source of
symmetry information in preference to the above space-group names.
They are only intended as comments.
;
_shelx_estimated_absorpt_t_min 0.992
_shelx_estimated_absorpt_t_max 0.996
_shelxl_version_number 2013-4

loop_
_space_group_symop_operation_xyz
'x, y, z'
'-x, -y, -z'

loop_
_atom_site_label
_atom_site_type_symbol
_atom_site_fract_x
_atom_site_fract_y
_atom_site_fract_z
_atom_site_U_iso_or_equiv
_atom_site_adp_type
_atom_site_occupancy
_atom_site_site_symmetry_order
_atom_site_calc_flag
_atom_site_refinement_flags_posn
_atom_site_refinement_flags_adp
_atom_site_refinement_flags_occupancy
_atom_site_disorder_assembly
_atom_site_disorder_group
N1 N 0.8175(2) 0.05973(18) 0.55234(16) 0.0247(5) Uani 1 1 d . . . . .
C1 C 0.9442(2) 0.0337(2) 0.47617(18) 0.0224(5) Uani 1 1 d . . . . .
H1 H 0.9359 -0.0135 0.4307 0.027 Uiso 1 1 calc R U . . .
C2 C 0.9769(3) 0.1301(2) 0.4128(2) 0.0263(6) Uani 1 1 d . . . . .
C3 C 1.0276(3) 0.1985(2) 0.4453(2) 0.0298(6) Uani 1 1 d . . . . .
H3 H 1.0455 0.1841 0.5083 0.036 Uiso 1 1 calc R U . . .
C4 C 1.0523(3) 0.2871(2) 0.3872(2) 0.0374(7) Uani 1 1 d . . . . .
H4 H 1.0879 0.3327 0.4101 0.045 Uiso 1 1 calc R U . . .
C5 C 1.0253(3) 0.3096(3) 0.2954(2) 0.0399(7) Uani 1 1 d . . . . .
H5 H 1.0415 0.3708 0.2557 0.048 Uiso 1 1 calc R U . . .
C6 C 0.9749(3) 0.2426(3) 0.2621(2) 0.0396(7) Uani 1 1 d . . . . .
H6 H 0.9563 0.2575 0.1993 0.048 Uiso 1 1 calc R U . . .
C7 C 0.9515(3) 0.1534(2) 0.3204(2) 0.0306(6) Uani 1 1 d . . . . .
H7 H 0.9174 0.1072 0.2968 0.037 Uiso 1 1 calc R U . . .
C8 C 0.7055(3) 0.1052(2) 0.5082(2) 0.0286(6) Uani 1 1 d . . . . .
H8A H 0.7193 0.1680 0.4637 0.034 Uiso 1 1 calc R U . . .
H8B H 0.6248 0.1305 0.5611 0.034 Uiso 1 1 calc R U . . .
C9 C 0.6852(2) 0.0269(2) 0.4509(2) 0.0275(6) Uani 1 1 d . . . . .
C10 C 0.6690(3) 0.0554(3) 0.3560(2) 0.0350(7) Uani 1 1 d . . . . .
H10 H 0.6771 0.1227 0.3253 0.042 Uiso 1 1 calc R U . . .
C11 C 0.6413(3) -0.0133(3) 0.3055(2) 0.0420(8) Uani 1 1 d . . . . .
H11 H 0.6299 0.0076 0.2409 0.050 Uiso 1 1 calc R U . . .
C12 C 0.6302(3) -0.1110(3) 0.3481(2) 0.0406(8) Uani 1 1 d . . . . .
H12 H 0.6112 -0.1579 0.3132 0.049 Uiso 1 1 calc R U . . .
C13 C 0.6469(3) -0.1414(3) 0.4427(2) 0.0356(7) Uani 1 1 d . . . . .
H13 H 0.6403 -0.2096 0.4723 0.043 Uiso 1 1 calc R U . . .
C14 C 0.6731(3) -0.0724(2) 0.4940(2) 0.0294(6) Uani 1 1 d . . . . .
H14 H 0.6828 -0.0931 0.5590 0.035 Uiso 1 1 calc R U . . .
C15 C 0.8099(3) 0.1272(2) 0.6289(2) 0.0281(6) Uani 1 1 d . . . . .
H15A H 0.7975 0.2022 0.6017 0.034 Uiso 1 1 calc R U . . .
H15B H 0.8935 0.1032 0.6490 0.034 Uiso 1 1 calc R U . . .
C16 C 0.6975(3) 0.1219(2) 0.71795(19) 0.0271(6) Uani 1 1 d . . . . .
C17 C 0.6082(3) 0.2147(2) 0.7578(2) 0.0307(6) Uani 1 1 d . . . . .
H17 H 0.6178 0.2821 0.7282 0.037 Uiso 1 1 calc R U . . .
C18 C 0.5050(3) 0.2114(3) 0.8399(2) 0.0348(7) Uani 1 1 d . . . . .
H18 H 0.4436 0.2758 0.8652 0.042 Uiso 1 1 calc R U . . .
C19 C 0.4926(3) 0.1136(3) 0.8844(2) 0.0389(7) Uani 1 1 d . . . . .
H19 H 0.4231 0.1104 0.9412 0.047 Uiso 1 1 calc R U . . .
C20 C 0.5816(3) 0.0203(3) 0.8461(2) 0.0371(7) Uani 1 1 d . . . . .
H20 H 0.5732 -0.0469 0.8772 0.045 Uiso 1 1 calc R U . . .
C21 C 0.6833(3) 0.0236(2) 0.7626(2) 0.0323(6) Uani 1 1 d . . . . .
H21 H 0.7428 -0.0410 0.7362 0.039 Uiso 1 1 calc R U . . .
N2 N 0.3148(2) 0.55981(18) 0.03537(17) 0.0274(5) Uani 1 1 d . . . . .
C22 C 0.4478(2) 0.5176(2) -0.02975(19) 0.0258(6) Uani 1 1 d . . . . .
H22 H 0.4474 0.4509 -0.0550 0.031 Uiso 1 1 calc R U . . .
C23 C 0.4851(3) 0.5896(2) -0.1203(2) 0.0301(6) Uani 1 1 d . . . . .
C24 C 0.5262(3) 0.6780(2) -0.1164(2) 0.0352(7) Uani 1 1 d . . . . .
H24 H 0.5280 0.6967 -0.0549 0.042 Uiso 1 1 calc R U . . .
C25 C 0.5643(4) 0.7391(3) -0.2011(3) 0.0483(9) Uani 1 1 d . . . . .
H25 H 0.5939 0.7983 -0.1976 0.058 Uiso 1 1 calc R U . . .
C26 C 0.5594(4) 0.7141(3) -0.2905(3) 0.0514(9) Uani 1 1 d . . . . .
H26 H 0.5864 0.7557 -0.3487 0.062 Uiso 1 1 calc R U . . .
C27 C 0.5157(4) 0.6292(3) -0.2956(3) 0.0496(9) Uani 1 1 d . . . . .
H27 H 0.5104 0.6130 -0.3570 0.060 Uiso 1 1 calc R U . . .
C28 C 0.4792(3) 0.5671(3) -0.2109(2) 0.0374(7) Uani 1 1 d . . . . .
H28 H 0.4497 0.5081 -0.2151 0.045 Uiso 1 1 calc R U . . .
C29 C 0.2104(3) 0.5774(2) -0.0147(2) 0.0318(6) Uani 1 1 d . . . . .
H29A H 0.2296 0.6217 -0.0765 0.038 Uiso 1 1 calc R U . . .
H29B H 0.1261 0.6177 0.0276 0.038 Uiso 1 1 calc R U . . .
C30 C 0.1955(3) 0.4748(2) -0.0386(2) 0.0299(6) Uani 1 1 d . . . . .
C31 C 0.1765(3) 0.4650(3) -0.1289(2) 0.0372(7) Uani 1 1 d . . . . .
H31 H 0.1788 0.5219 -0.1782 0.045 Uiso 1 1 calc R U . . .
C32 C 0.1542(3) 0.3732(3) -0.1481(3) 0.0427(8) Uani 1 1 d . . . . .
H32 H 0.1395 0.3684 -0.2098 0.051 Uiso 1 1 calc R U . . .
C33 C 0.1533(3) 0.2891(3) -0.0782(3) 0.0419(8) Uani 1 1 d . . . . .
H33 H 0.1387 0.2261 -0.0917 0.050 Uiso 1 1 calc R U . . .
C34 C 0.1737(3) 0.2969(3) 0.0114(2) 0.0409(8) Uani 1 1 d . . . . .
H34 H 0.1740 0.2389 0.0597 0.049 Uiso 1 1 calc R U . . .
C35 C 0.1938(3) 0.3894(2) 0.0312(2) 0.0348(7) Uani 1 1 d . . . . .
H35 H 0.2066 0.3944 0.0935 0.042 Uiso 1 1 calc R U . . .
C36 C 0.2939(3) 0.6548(2) 0.0871(2) 0.0313(6) Uani 1 1 d . . . . .
H36A H 0.2763 0.7194 0.0421 0.038 Uiso 1 1 calc R U . . .
H36B H 0.3746 0.6496 0.1067 0.038 Uiso 1 1 calc R U . . .
C37 C 0.1797(3) 0.6653(2) 0.1775(2) 0.0294(6) Uani 1 1 d . . . . .
C38 C 0.1717(3) 0.5787(2) 0.2453(2) 0.0367(7) Uani 1 1 d . . . . .
H38 H 0.2374 0.5120 0.2340 0.044 Uiso 1 1 calc R U . . .
C39 C 0.0689(3) 0.5888(3) 0.3292(2) 0.0401(7) Uani 1 1 d . . . . .
H39 H 0.0653 0.5294 0.3755 0.048 Uiso 1 1 calc R U . . .
C40 C -0.0283(3) 0.6847(3) 0.3459(2) 0.0374(7) Uani 1 1 d . . . . .
H40 H -0.0994 0.6909 0.4031 0.045 Uiso 1 1 calc R U . . .
C41 C -0.0219(3) 0.7714(2) 0.2795(2) 0.0350(7) Uani 1 1 d . . . . .
H41 H -0.0884 0.8377 0.2910 0.042 Uiso 1 1 calc R U . . .
C42 C 0.0817(3) 0.7616(2) 0.1956(2) 0.0305(6) Uani 1 1 d . . . . .
H42 H 0.0857 0.8216 0.1501 0.037 Uiso 1 1 calc R U . . .
C43 C 0.4335(8) 0.4936(7) 0.5224(5) 0.0528(19) Uani 0.5 1 d . . P A -1
C44 C 0.452(3) 0.5829(17) 0.4594(17) 0.076(9) Uani 0.5 1 d . . P A -1
H44 H 0.3772 0.6396 0.4512 0.091 Uiso 0.5 1 calc R U P A -1
C45 C 0.5717(11) 0.5912(7) 0.4103(7) 0.066(2) Uani 0.5 1 d . . P A -1
H45 H 0.5789 0.6533 0.3685 0.079 Uiso 0.5 1 calc R U P A -1
C46 C 0.688(3) 0.509(2) 0.419(2) 0.063(5) Uani 0.5 1 d . . P A -1
H46 H 0.7728 0.5140 0.3832 0.076 Uiso 0.5 1 calc R U P A -1
C47 C 0.6704(9) 0.4223(7) 0.4841(7) 0.063(2) Uani 0.5 1 d . . P A -1
H47 H 0.7448 0.3658 0.4939 0.076 Uiso 0.5 1 calc R U P A -1
C48 C 0.5478(19) 0.4173(14) 0.5335(15) 0.048(6) Uani 0.5 1 d . . P A -1
H48 H 0.5402 0.3575 0.5785 0.057 Uiso 0.5 1 calc R U P A -1
C49 C 0.304(3) 0.481(3) 0.570(2) 0.099(11) Uani 0.5 1 d . . P A -1
H49A H 0.3113 0.4202 0.6196 0.148 Uiso 0.5 1 calc R U P A -1
H49B H 0.2652 0.4667 0.5209 0.148 Uiso 0.5 1 calc R U P A -1
H49C H 0.2468 0.5460 0.6023 0.148 Uiso 0.5 1 calc R U P A -1
C50 C 0.0800(9) -0.0104(5) 0.9917(5) 0.0438(16) Uani 0.5 1 d . . P B -1
C51 C 0.027(3) -0.052(2) 0.930(2) 0.054(8) Uani 0.5 1 d . . P B -1
H51 H 0.0849 -0.0978 0.8802 0.064 Uiso 0.5 1 calc R U P B -1
C52 C -0.1010(12) -0.0284(6) 0.9405(7) 0.063(2) Uani 0.5 1 d . . P B -1
H52 H -0.1339 -0.0564 0.8983 0.076 Uiso 0.5 1 calc R U P B -1
C53 C -0.1847(13) 0.0360(16) 1.0116(17) 0.062(4) Uani 0.5 1 d . . P B -1
H53 H -0.2763 0.0510 1.0187 0.074 Uiso 0.5 1 calc R U P B -1
C54 C -0.1442(10) 0.0808(7) 1.0743(7) 0.068(2) Uani 0.5 1 d . . P B -1
H54 H -0.2041 0.1265 1.1236 0.081 Uiso 0.5 1 calc R U P B -1
C55 C -0.017(3) 0.056(3) 1.061(2) 0.063(9) Uani 0.5 1 d . . P B -1
H55 H 0.0131 0.0861 1.1030 0.076 Uiso 0.5 1 calc R U P B -1
C56 C 0.2290(14) -0.0383(18) 0.9806(17) 0.058(4) Uani 0.5 1 d . . P B -1
H56A H 0.2606 0.0226 0.9476 0.088 Uiso 0.5 1 calc R U P B -1
H56B H 0.2745 -0.1009 0.9413 0.088 Uiso 0.5 1 calc R U P B -1
H56C H 0.2467 -0.0545 1.0458 0.088 Uiso 0.5 1 calc R U P B -1

loop_
_atom_site_aniso_label
_atom_site_aniso_U_11
_atom_site_aniso_U_22
_atom_site_aniso_U_33
_atom_site_aniso_U_23
_atom_site_aniso_U_13
_atom_site_aniso_U_12
N1 0.0197(11) 0.0300(12) 0.0255(12) -0.0051(9) -0.0049(9) -0.0078(9)
C1 0.0223(13) 0.0262(13) 0.0199(12) -0.0054(10) -0.0046(10) -0.0074(10)
C2 0.0220(13) 0.0257(13) 0.0281(14) -0.0027(11) -0.0043(11) -0.0039(11)
C3 0.0311(15) 0.0265(14) 0.0315(15) -0.0010(12) -0.0072(12) -0.0088(12)
C4 0.0426(18) 0.0309(16) 0.0398(17) -0.0024(13) -0.0060(14) -0.0160(14)
C5 0.0442(18) 0.0355(17) 0.0361(17) 0.0073(14) -0.0059(14) -0.0141(14)
C6 0.0434(18) 0.0441(18) 0.0306(16) 0.0061(14) -0.0111(14) -0.0138(15)
C7 0.0287(15) 0.0349(15) 0.0278(15) -0.0015(12) -0.0064(12) -0.0096(12)
C8 0.0204(13) 0.0331(15) 0.0300(14) -0.0025(12) -0.0053(11) -0.0053(11)
C9 0.0176(12) 0.0382(15) 0.0282(14) -0.0054(12) -0.0062(11) -0.0081(11)
C10 0.0263(15) 0.0486(18) 0.0332(16) -0.0002(14) -0.0101(12) -0.0138(13)
C11 0.0342(17) 0.067(2) 0.0308(16) -0.0059(16) -0.0116(13) -0.0182(16)
C12 0.0275(16) 0.059(2) 0.0403(18) -0.0192(16) -0.0045(13) -0.0158(15)
C13 0.0303(15) 0.0389(17) 0.0388(17) -0.0066(13) -0.0033(13) -0.0145(13)
C14 0.0209(13) 0.0397(16) 0.0282(14) -0.0043(12) -0.0051(11) -0.0093(12)
C15 0.0233(13) 0.0310(15) 0.0304(15) -0.0080(12) -0.0027(11) -0.0093(11)
C16 0.0252(14) 0.0348(15) 0.0244(14) -0.0054(11) -0.0074(11) -0.0105(12)
C17 0.0273(14) 0.0350(15) 0.0312(15) -0.0078(12) -0.0061(12) -0.0097(12)
C18 0.0279(15) 0.0430(17) 0.0333(16) -0.0153(13) -0.0032(12) -0.0080(13)
C19 0.0337(16) 0.055(2) 0.0301(16) -0.0107(14) -0.0005(13) -0.0193(15)
C20 0.0439(18) 0.0429(18) 0.0290(15) 0.0011(13) -0.0082(13) -0.0212(15)
C21 0.0308(15) 0.0360(16) 0.0296(15) -0.0081(12) -0.0051(12) -0.0083(12)
N2 0.0224(11) 0.0268(12) 0.0331(13) -0.0101(10) -0.0060(10) -0.0044(9)
C22 0.0240(13) 0.0258(13) 0.0277(14) -0.0053(11) -0.0062(11) -0.0061(11)
C23 0.0264(14) 0.0276(14) 0.0313(15) -0.0008(12) -0.0054(12) -0.0031(11)
C24 0.0382(17) 0.0299(15) 0.0363(16) -0.0035(13) -0.0049(13) -0.0117(13)
C25 0.057(2) 0.0325(17) 0.054(2) 0.0045(16) -0.0098(18) -0.0182(16)
C26 0.062(2) 0.048(2) 0.0381(19) 0.0115(16) -0.0108(17) -0.0150(18)
C27 0.060(2) 0.057(2) 0.0331(18) 0.0010(16) -0.0169(16) -0.0159(18)
C28 0.0405(17) 0.0395(17) 0.0340(16) -0.0004(13) -0.0125(14) -0.0120(14)
C29 0.0261(14) 0.0341(15) 0.0356(16) -0.0066(12) -0.0088(12) -0.0064(12)
C30 0.0196(13) 0.0343(15) 0.0343(15) -0.0075(12) -0.0038(11) -0.0062(11)
C31 0.0336(16) 0.0445(18) 0.0370(17) -0.0042(14) -0.0144(13) -0.0105(14)
C32 0.0387(18) 0.0483(19) 0.0460(19) -0.0125(16) -0.0163(15) -0.0101(15)
C33 0.0284(16) 0.0458(19) 0.057(2) -0.0161(16) -0.0103(15) -0.0129(14)
C34 0.0348(17) 0.0427(18) 0.0441(19) -0.0023(15) -0.0019(14) -0.0169(14)
C35 0.0319(16) 0.0440(18) 0.0291(15) -0.0056(13) -0.0021(12) -0.0151(13)
C36 0.0305(15) 0.0297(15) 0.0333(15) -0.0087(12) -0.0034(12) -0.0092(12)
C37 0.0273(14) 0.0274(14) 0.0339(15) -0.0073(12) -0.0064(12) -0.0072(11)
C38 0.0360(17) 0.0330(16) 0.0388(17) -0.0061(13) -0.0097(14) -0.0048(13)
C39 0.0449(19) 0.0406(18) 0.0313(16) -0.0029(13) -0.0030(14) -0.0133(15)
C40 0.0352(16) 0.0459(18) 0.0331(16) -0.0161(14) 0.0001(13) -0.0161(14)
C41 0.0252(14) 0.0370(16) 0.0421(18) -0.0173(14) -0.0039(13) -0.0054(12)
C42 0.0307(15) 0.0276(14) 0.0355(16) -0.0067(12) -0.0083(12) -0.0098(12)
C43 0.059(5) 0.056(5) 0.038(4) -0.013(3) -0.016(4) -0.002(4)
C44 0.10(2) 0.051(12) 0.056(11) 0.029(8) -0.039(11) 0.000(11)
C45 0.104(8) 0.050(5) 0.058(5) 0.010(4) -0.039(6) -0.030(5)
C46 0.078(12) 0.068(9) 0.057(9) 0.004(8) -0.027(9) -0.032(9)
C47 0.070(6) 0.045(5) 0.071(6) -0.002(4) -0.031(5) 0.001(4)
C48 0.058(11) 0.035(10) 0.053(10) -0.021(8) -0.017(7) -0.007(8)
C49 0.078(17) 0.13(2) 0.076(13) -0.044(11) 0.001(11) -0.011(13)
C50 0.066(5) 0.036(4) 0.034(4) 0.003(3) -0.011(3) -0.024(4)
C51 0.087(18) 0.049(12) 0.032(7) -0.003(6) -0.035(10) -0.011(10)
C52 0.098(7) 0.043(5) 0.072(6) 0.011(4) -0.051(6) -0.035(5)
C53 0.039(9) 0.055(6) 0.090(9) 0.028(6) -0.020(8) -0.023(7)
C54 0.073(6) 0.059(5) 0.065(6) 0.006(5) -0.001(5) -0.030(5)
C55 0.102(19) 0.049(12) 0.047(11) -0.005(8) -0.002(9) -0.048(13)
C56 0.048(9) 0.071(7) 0.067(8) 0.010(5) -0.019(7) -0.033(7)

loop_
_atom_type_symbol
_atom_type_description
_atom_type_scat_dispersion_real
_atom_type_scat_dispersion_imag
_atom_type_scat_source
C C 0.0033 0.0016 'International Tables Vol C Tables 4.2.6.8 and 6.1.1.4'
H H 0.0000 0.0000 'International Tables Vol C Tables 4.2.6.8 and 6.1.1.4'
N N 0.0061 0.0033 'International Tables Vol C Tables 4.2.6.8 and 6.1.1.4'

loop_
_geom_angle_atom_site_label_1
_geom_angle_atom_site_label_2
_geom_angle_atom_site_label_3
_geom_angle
_geom_angle_site_symmetry_1
_geom_angle_site_symmetry_3
C8 N1 C15 110.6(2) . .
C8 N1 C1 111.7(2) . .
C15 N1 C1 115.3(2) . .
N1 C1 C2 114.6(2) . .
N1 C1 C1 109.9(2) . 2_756
C2 C1 C1 112.5(3) . 2_756
N1 C1 H1 106.4 . .
C2 C1 H1 106.4 . .
C1 C1 H1 106.4 2_756 .
C7 C2 C3 118.1(3) . .
C7 C2 C1 119.5(2) . .
C3 C2 C1 122.3(2) . .
C4 C3 C2 120.9(3) . .
C4 C3 H3 119.5 . .
C2 C3 H3 119.5 . .
C3 C4 C5 120.1(3) . .
C3 C4 H4 119.9 . .
C5 C4 H4 119.9 . .
C6 C5 C4 119.7(3) . .
C6 C5 H5 120.2 . .
C4 C5 H5 120.2 . .
C5 C6 C7 119.8(3) . .
C5 C6 H6 120.1 . .
C7 C6 H6 120.1 . .
C6 C7 C2 121.3(3) . .
C6 C7 H7 119.3 . .
C2 C7 H7 119.3 . .
N1 C8 C9 113.4(2) . .
N1 C8 H8A 108.9 . .
C9 C8 H8A 108.9 . .
N1 C8 H8B 108.9 . .
C9 C8 H8B 108.9 . .
H8A C8 H8B 107.7 . .
C10 C9 C14 118.4(3) . .
C10 C9 C8 120.6(3) . .
C14 C9 C8 120.9(2) . .
C11 C10 C9 120.9(3) . .
C11 C10 H10 119.5 . .
C9 C10 H10 119.5 . .
C12 C11 C10 120.4(3) . .
C12 C11 H11 119.8 . .
C10 C11 H11 119.8 . .
C11 C12 C13 119.7(3) . .
C11 C12 H12 120.2 . .
C13 C12 H12 120.2 . .
C14 C13 C12 120.1(3) . .
C14 C13 H13 120.0 . .
C12 C13 H13 120.0 . .
C13 C14 C9 120.6(3) . .
C13 C14 H14 119.7 . .
C9 C14 H14 119.7 . .
N1 C15 C16 111.3(2) . .
N1 C15 H15A 109.4 . .
C16 C15 H15A 109.4 . .
N1 C15 H15B 109.4 . .
C16 C15 H15B 109.4 . .
H15A C15 H15B 108.0 . .
C17 C16 C21 118.7(3) . .
C17 C16 C15 120.6(3) . .
C21 C16 C15 120.6(2) . .
C16 C17 C18 121.4(3) . .
C16 C17 H17 119.3 . .
C18 C17 H17 119.3 . .
C19 C18 C17 119.4(3) . .
C19 C18 H18 120.3 . .
C17 C18 H18 120.3 . .
C18 C19 C20 119.8(3) . .
C18 C19 H19 120.1 . .
C20 C19 H19 120.1 . .
C19 C20 C21 120.8(3) . .
C19 C20 H20 119.6 . .
C21 C20 H20 119.6 . .
C20 C21 C16 119.8(3) . .
C20 C21 H21 120.1 . .
C16 C21 H21 120.1 . .
C29 N2 C36 110.0(2) . .
C29 N2 C22 112.6(2) . .
C36 N2 C22 116.1(2) . .
N2 C22 C23 115.4(2) . .
N2 C22 C22 110.7(3) . 2_665
C23 C22 C22 112.1(3) . 2_665
N2 C22 H22 105.9 . .
C23 C22 H22 105.9 . .
C22 C22 H22 105.9 2_665 .
C28 C23 C24 117.9(3) . .
C28 C23 C22 119.5(3) . .
C24 C23 C22 122.6(3) . .
C25 C24 C23 120.9(3) . .
C25 C24 H24 119.6 . .
C23 C24 H24 119.6 . .
C26 C25 C24 120.1(3) . .
C26 C25 H25 120.0 . .
C24 C25 H25 120.0 . .
C27 C26 C25 120.0(3) . .
C27 C26 H26 120.0 . .
C25 C26 H26 120.0 . .
C26 C27 C28 119.9(3) . .
C26 C27 H27 120.1 . .
C28 C27 H27 120.1 . .
C23 C28 C27 121.2(3) . .
C23 C28 H28 119.4 . .
C27 C28 H28 119.4 . .
N2 C29 C30 113.2(2) . .
N2 C29 H29A 108.9 . .
C30 C29 H29A 108.9 . .
N2 C29 H29B 108.9 . .
C30 C29 H29B 108.9 . .
H29A C29 H29B 107.7 . .
C31 C30 C35 118.0(3) . .
C31 C30 C29 121.1(3) . .
C35 C30 C29 120.8(3) . .
C30 C31 C32 120.9(3) . .
C30 C31 H31 119.5 . .
C32 C31 H31 119.5 . .
C33 C32 C31 120.3(3) . .
C33 C32 H32 119.8 . .
C31 C32 H32 119.8 . .
C32 C33 C34 119.5(3) . .
C32 C33 H33 120.2 . .
C34 C33 H33 120.2 . .
C33 C34 C35 120.1(3) . .
C33 C34 H34 120.0 . .
C35 C34 H34 120.0 . .
C34 C35 C30 121.1(3) . .
C34 C35 H35 119.5 . .
C30 C35 H35 119.5 . .
N2 C36 C37 111.2(2) . .
N2 C36 H36A 109.4 . .
C37 C36 H36A 109.4 . .
N2 C36 H36B 109.4 . .
C37 C36 H36B 109.4 . .
H36A C36 H36B 108.0 . .
C42 C37 C38 118.5(3) . .
C42 C37 C36 121.0(3) . .
C38 C37 C36 120.5(3) . .
C39 C38 C37 120.6(3) . .
C39 C38 H38 119.7 . .
C37 C38 H38 119.7 . .
C40 C39 C38 120.4(3) . .
C40 C39 H39 119.8 . .
C38 C39 H39 119.8 . .
C41 C40 C39 119.8(3) . .
C41 C40 H40 120.1 . .
C39 C40 H40 120.1 . .
C40 C41 C42 119.9(3) . .
C40 C41 H41 120.1 . .
C42 C41 H41 120.1 . .
C41 C42 C37 120.8(3) . .
C41 C42 H42 119.6 . .
C37 C42 H42 119.6 . .
C48 C43 C44 114.8(19) . .
C48 C43 C49 122.5(18) . .
C44 C43 C49 122.7(18) . .
C45 C44 C43 122.5(18) . .
C45 C44 H44 118.7 . .
C43 C44 H44 118.7 . .
C44 C45 C46 121.7(15) . .
C44 C45 H45 119.1 . .
C46 C45 H45 119.1 . .
C47 C46 C45 116(2) . .
C47 C46 H46 122.0 . .
C45 C46 H46 122.0 . .
C48 C47 C46 120.5(17) . .
C48 C47 H47 119.7 . .
C46 C47 H47 119.7 . .
C47 C48 C43 124.2(17) . .
C47 C48 H48 117.9 . .
C43 C48 H48 117.9 . .
C43 C49 H49A 109.5 . .
C43 C49 H49B 109.5 . .
H49A C49 H49B 109.5 . .
C43 C49 H49C 109.5 . .
H49A C49 H49C 109.5 . .
H49B C49 H49C 109.5 . .
C55 C50 C51 113(2) . .
C55 C50 C56 125.3(16) . .
C51 C50 C56 122.2(17) . .
C52 C51 C50 122(2) . .
C52 C51 H51 119.1 . .
C50 C51 H51 119.1 . .
C51 C52 C53 119.6(15) . .
C51 C52 H52 120.2 . .
C53 C52 H52 120.2 . .
C52 C53 C54 123.5(11) . .
C52 C53 H53 118.3 . .
C54 C53 H53 118.3 . .
C55 C54 C53 114.8(17) . .
C55 C54 H54 122.6 . .
C53 C54 H54 122.6 . .
C54 C55 C50 128(2) . .
C54 C55 H55 116.1 . .
C50 C55 H55 116.1 . .
C50 C56 H56A 109.5 . .
C50 C56 H56B 109.5 . .
H56A C56 H56B 109.5 . .
C50 C56 H56C 109.5 . .
H56A C56 H56C 109.5 . .
H56B C56 H56C 109.5 . .

loop_
_geom_bond_atom_site_label_1
_geom_bond_atom_site_label_2
_geom_bond_distance
_geom_bond_site_symmetry_2
N1 C8 1.469(3) .
N1 C15 1.472(3) .
N1 C1 1.485(3) .
C1 C2 1.526(4) .
C1 C1 1.544(5) 2_756
C1 H1 1.0000 .
C2 C7 1.390(4) .
C2 C3 1.390(4) .
C3 C4 1.384(4) .
C3 H3 0.9500 .
C4 C5 1.390(4) .
C4 H4 0.9500 .
C5 C6 1.379(5) .
C5 H5 0.9500 .
C6 C7 1.387(4) .
C6 H6 0.9500 .
C7 H7 0.9500 .
C8 C9 1.508(4) .
C8 H8A 0.9900 .
C8 H8B 0.9900 .
C9 C10 1.392(4) .
C9 C14 1.393(4) .
C10 C11 1.385(4) .
C10 H10 0.9500 .
C11 C12 1.368(5) .
C11 H11 0.9500 .
C12 C13 1.392(4) .
C12 H12 0.9500 .
C13 C14 1.387(4) .
C13 H13 0.9500 .
C14 H14 0.9500 .
C15 C16 1.514(4) .
C15 H15A 0.9900 .
C15 H15B 0.9900 .
C16 C17 1.387(4) .
C16 C21 1.393(4) .
C17 C18 1.390(4) .
C17 H17 0.9500 .
C18 C19 1.381(4) .
C18 H18 0.9500 .
C19 C20 1.383(4) .
C19 H19 0.9500 .
C20 C21 1.391(4) .
C20 H20 0.9500 .
C21 H21 0.9500 .
N2 C29 1.466(3) .
N2 C36 1.467(3) .
N2 C22 1.483(3) .
C22 C23 1.521(4) .
C22 C22 1.540(5) 2_665
C22 H22 1.0000 .
C23 C28 1.385(4) .
C23 C24 1.392(4) .
C24 C25 1.384(4) .
C24 H24 0.9500 .
C25 C26 1.378(5) .
C25 H25 0.9500 .
C26 C27 1.371(5) .
C26 H26 0.9500 .
C27 C28 1.389(4) .
C27 H27 0.9500 .
C28 H28 0.9500 .
C29 C30 1.510(4) .
C29 H29A 0.9900 .
C29 H29B 0.9900 .
C30 C31 1.387(4) .
C30 C35 1.389(4) .
C31 C32 1.388(4) .
C31 H31 0.9500 .
C32 C33 1.377(5) .
C32 H32 0.9500 .
C33 C34 1.378(5) .
C33 H33 0.9500 .
C34 C35 1.389(4) .
C34 H34 0.9500 .
C35 H35 0.9500 .
C36 C37 1.514(4) .
C36 H36A 0.9900 .
C36 H36B 0.9900 .
C37 C42 1.390(4) .
C37 C38 1.390(4) .
C38 C39 1.384(4) .
C38 H38 0.9500 .
C39 C40 1.379(4) .
C39 H39 0.9500 .
C40 C41 1.378(4) .
C40 H40 0.9500 .
C41 C42 1.390(4) .
C41 H41 0.9500 .
C42 H42 0.9500 .
C43 C48 1.38(2) .
C43 C44 1.40(2) .
C43 C49 1.46(3) .
C44 C45 1.34(3) .
C44 H44 0.9500 .
C45 C46 1.42(3) .
C45 H45 0.9500 .
C46 C47 1.39(3) .
C46 H46 0.9500 .
C47 C48 1.36(3) .
C47 H47 0.9500 .
C48 H48 0.9500 .
C49 H49A 0.9800 .
C49 H49B 0.9800 .
C49 H49C 0.9800 .
C50 C55 1.39(4) .
C50 C51 1.44(3) .
C50 C56 1.541(14) .
C51 C52 1.32(3) .
C51 H51 0.9500 .
C52 C53 1.35(2) .
C52 H52 0.9500 .
C53 C54 1.37(2) .
C53 H53 0.9500 .
C54 C55 1.31(3) .
C54 H54 0.9500 .
C55 H55 0.9500 .
C56 H56A 0.9800 .
C56 H56B 0.9800 .
C56 H56C 0.9800 .

loop_
_geom_torsion_atom_site_label_1
_geom_torsion_atom_site_label_2
_geom_torsion_atom_site_label_3
_geom_torsion_atom_site_label_4
_geom_torsion
_geom_torsion_site_symmetry_1
_geom_torsion_site_symmetry_4
C8 N1 C1 C2 63.3(3) . .
C15 N1 C1 C2 -64.0(3) . .
C8 N1 C1 C1 -168.8(2) . 2_756
C15 N1 C1 C1 63.8(3) . 2_756
N1 C1 C2 C7 -98.6(3) . .
C1 C1 C2 C7 135.0(3) 2_756 .
N1 C1 C2 C3 79.2(3) . .
C1 C1 C2 C3 -47.2(4) 2_756 .
C7 C2 C3 C4 -0.1(4) . .
C1 C2 C3 C4 -178.0(3) . .
C2 C3 C4 C5 0.7(5) . .
C3 C4 C5 C6 -0.6(5) . .
C4 C5 C6 C7 0.0(5) . .
C5 C6 C7 C2 0.5(5) . .
C3 C2 C7 C6 -0.4(4) . .
C1 C2 C7 C6 177.5(3) . .
C15 N1 C8 C9 -163.8(2) . .
C1 N1 C8 C9 66.3(3) . .
N1 C8 C9 C10 -130.7(3) . .
N1 C8 C9 C14 53.8(3) . .
C14 C9 C10 C11 0.1(4) . .
C8 C9 C10 C11 -175.5(3) . .
C9 C10 C11 C12 -0.5(5) . .
C10 C11 C12 C13 0.0(5) . .
C11 C12 C13 C14 0.8(4) . .
C12 C13 C14 C9 -1.1(4) . .
C10 C9 C14 C13 0.7(4) . .
C8 C9 C14 C13 176.2(3) . .
C8 N1 C15 C16 69.4(3) . .
C1 N1 C15 C16 -162.7(2) . .
N1 C15 C16 C17 -130.0(3) . .
N1 C15 C16 C21 51.2(3) . .
C21 C16 C17 C18 -0.7(4) . .
C15 C16 C17 C18 -179.5(3) . .
C16 C17 C18 C19 1.5(4) . .
C17 C18 C19 C20 -0.9(5) . .
C18 C19 C20 C21 -0.5(5) . .
C19 C20 C21 C16 1.3(5) . .
C17 C16 C21 C20 -0.6(4) . .
C15 C16 C21 C20 178.2(3) . .
C29 N2 C22 C23 60.9(3) . .
C36 N2 C22 C23 -67.2(3) . .
C29 N2 C22 C22 -170.3(3) . 2_665
C36 N2 C22 C22 61.6(3) . 2_665
N2 C22 C23 C28 -101.5(3) . .
C22 C22 C23 C28 130.4(3) 2_665 .
N2 C22 C23 C24 78.8(3) . .
C22 C22 C23 C24 -49.2(4) 2_665 .
C28 C23 C24 C25 -2.3(4) . .
C22 C23 C24 C25 177.4(3) . .
C23 C24 C25 C26 1.3(5) . .
C24 C25 C26 C27 0.6(6) . .
C25 C26 C27 C28 -1.5(6) . .
C24 C23 C28 C27 1.3(5) . .
C22 C23 C28 C27 -178.3(3) . .
C26 C27 C28 C23 0.5(5) . .
C36 N2 C29 C30 -159.6(2) . .
C22 N2 C29 C30 69.1(3) . .
N2 C29 C30 C31 -137.4(3) . .
N2 C29 C30 C35 46.0(4) . .
C35 C30 C31 C32 1.1(4) . .
C29 C30 C31 C32 -175.7(3) . .
C30 C31 C32 C33 -1.3(5) . .
C31 C32 C33 C34 0.5(5) . .
C32 C33 C34 C35 0.6(5) . .
C33 C34 C35 C30 -0.8(5) . .
C31 C30 C35 C34 0.0(4) . .
C29 C30 C35 C34 176.8(3) . .
C29 N2 C36 C37 72.7(3) . .
C22 N2 C36 C37 -158.0(2) . .
N2 C36 C37 C42 -131.2(3) . .
N2 C36 C37 C38 49.8(4) . .
C42 C37 C38 C39 -0.5(5) . .
C36 C37 C38 C39 178.5(3) . .
C37 C38 C39 C40 1.0(5) . .
C38 C39 C40 C41 -1.0(5) . .
C39 C40 C41 C42 0.5(5) . .
C40 C41 C42 C37 0.1(4) . .
C38 C37 C42 C41 0.0(4) . .
C36 C37 C42 C41 -179.1(3) . .
C48 C43 C44 C45 3(3) . .
C49 C43 C44 C45 -175(2) . .
C43 C44 C45 C46 0(3) . .
C44 C45 C46 C47 -2(3) . .
C45 C46 C47 C48 1(3) . .
C46 C47 C48 C43 2(2) . .
C44 C43 C48 C47 -4(2) . .
C49 C43 C48 C47 174(2) . .
C55 C50 C51 C52 0(3) . .
C56 C50 C51 C52 179.4(16) . .
C50 C51 C52 C53 -1(3) . .
C51 C52 C53 C54 1(2) . .
C52 C53 C54 C55 -1(2) . .
C53 C54 C55 C50 0(3) . .
C51 C50 C55 C54 1(4) . .
C56 C50 C55 C54 -179(2) . .
